data_7058936
loop_
_publ_author_name
'Stierstorfer, Joerg'
'Wurzenberger, Maximilian Hans Horst'
'Lommel, Marcus'
'Gruhne, Michael S.'
'Szimhardt, Norbert'
'Bissinger, Benjamin'

_publ_section_title
;
 Synthesis and Comparison of Copper(II) Complexes with various
 N-Aminotetrazole Ligands Involving Trinitrophenol Anions
;
_journal_name_full 'New Journal of Chemistry'
_journal_paper_doi 10.1039/C9NJ03937F
_journal_year 2019
_chemical_formula_moiety 'C16 H16 Cu N26 O18'
_chemical_formula_sum 'C16 H16 Cu N26 O18'
_chemical_formula_weight 924.09
_chemical_name_common 'tetrakis(1-aminotetrazolyl) bis(phloroglucinato) copper(II) '
_chemical_name_systematic
;
tetrakis(1-aminotetrazolyl) bis(phloroglucinato) copper(II) 
;
_space_group_IT_number 14
_space_group_name_Hall '-P 2yn'
_space_group_name_H-M_alt 'P 1 21/n 1'
_symmetry_cell_setting monoclinic
_symmetry_Int_Tables_number 14
_symmetry_space_group_name_Hall '-P 2yn'
_symmetry_space_group_name_H-M 'P 1 21/n 1'
_atom_sites_solution_hydrogens mixed
_audit_creation_date
;
'Tue Apr 11 20:42:09 2017'
;
_audit_creation_method SHELXL-2013
_audit_update_record
;
2019-08-26 deposited with the CCDC.    2019-10-28 downloaded from the CCDC.
;
_cell_angle_alpha 90
_cell_angle_beta 99.395(8)
_cell_angle_gamma 90
_cell_formula_units_Z 2
_cell_length_a 10.5340(11)
_cell_length_b 8.9870(9)
_cell_length_c 17.0430(15)
_cell_measurement_reflns_used 791
_cell_measurement_temperature 173(2)
_cell_measurement_theta_max 21.7740
_cell_measurement_theta_min 4.4450
_cell_volume 1591.8(3)
_computing_cell_refinement
;
CrysAlisPro, Agilent Technologies,
Version 1.171.37.33 (release 27-03-2014 CrysAlis171 .NET)
(compiled Mar 27 2014,17:12:48)
;
_computing_data_collection
;
CrysAlisPro, Agilent Technologies,
Version 1.171.37.33 (release 27-03-2014 CrysAlis171 .NET)
(compiled Mar 27 2014,17:12:48)
;
_computing_data_reduction
;
CrysAlisPro, Agilent Technologies,
Version 1.171.37.33 (release 27-03-2014 CrysAlis171 .NET)
(compiled Mar 27 2014,17:12:48)
;
_computing_molecular_graphics 'Diamond 2.1c, Crystal Impact GbR'
_computing_publication_material 'enCIFer 1.5.1 (CCDC 2014)'
_computing_structure_refinement 'SHELXL-2018/3 (Sheldrick, 2018)'
_computing_structure_solution SIR-92
_diffrn_ambient_temperature 173(2)
_diffrn_detector 'CCD plate'
_diffrn_detector_area_resol_mean 15.9809
_diffrn_detector_type Sapphire3
_diffrn_measured_fraction_theta_full 0.996
_diffrn_measured_fraction_theta_max 0.996
_diffrn_measurement_details
;
#__ type_ start__ end____ width___ exp.time_
  1 omega   20.00   48.00   1.0000   12.0000
omega____ theta____ kappa____ phi______ frames
    -      -20.2931   77.0000  -60.0000 28

#__ type_ start__ end____ width___ exp.time_
  2 omega  -11.00   94.00   1.0000   12.0000
omega____ theta____ kappa____ phi______ frames
    -       21.3869   77.0000 -180.0000 105

#__ type_ start__ end____ width___ exp.time_
  3 omega   -9.00   89.00   1.0000   12.0000
omega____ theta____ kappa____ phi______ frames
    -       21.3869   77.0000   30.0000 98

#__ type_ start__ end____ width___ exp.time_
  4 omega   23.00   94.00   1.0000   12.0000
omega____ theta____ kappa____ phi______ frames
    -       21.3869   77.0000   60.0000 71

#__ type_ start__ end____ width___ exp.time_
  5 omega  -53.00   43.00   1.0000   12.0000
omega____ theta____ kappa____ phi______ frames
    -      -20.2931   77.0000  -90.0000 96

;
_diffrn_measurement_device 'four-circle diffractometer'
_diffrn_measurement_device_type 'Xcalibur, Sapphire3'
_diffrn_measurement_method '\w scans'
_diffrn_orient_matrix_UB_11 -0.0120524000
_diffrn_orient_matrix_UB_12 0.0006525000
_diffrn_orient_matrix_UB_13 -0.0421698000
_diffrn_orient_matrix_UB_21 0.0671701000
_diffrn_orient_matrix_UB_22 -0.0019463000
_diffrn_orient_matrix_UB_23 -0.0005872000
_diffrn_orient_matrix_UB_31 -0.0017463000
_diffrn_orient_matrix_UB_32 -0.0788930000
_diffrn_orient_matrix_UB_33 -0.0003554000
_diffrn_radiation_monochromator graphite
_diffrn_radiation_probe x-ray
_diffrn_radiation_type MoK\a
_diffrn_radiation_wavelength 0.71069
_diffrn_reflns_av_R_equivalents 0.1154
_diffrn_reflns_av_sigmaI/netI 0.2287
_diffrn_reflns_av_unetI/netI 0.1668
_diffrn_reflns_Laue_measured_fraction_full 0.996
_diffrn_reflns_Laue_measured_fraction_max 0.996
_diffrn_reflns_limit_h_max 9
_diffrn_reflns_limit_h_min -12
_diffrn_reflns_limit_k_max 11
_diffrn_reflns_limit_k_min -10
_diffrn_reflns_limit_l_max 20
_diffrn_reflns_limit_l_min -21
_diffrn_reflns_number 10227
_diffrn_reflns_point_group_measured_fraction_full 0.996
_diffrn_reflns_point_group_measured_fraction_max 0.996
_diffrn_reflns_theta_full 25.240
_diffrn_reflns_theta_max 25.999
_diffrn_reflns_theta_min 4.260
_diffrn_source 'Enhance (Mo) X-ray Source'
_exptl_absorpt_coefficient_mu 0.813
_exptl_absorpt_correction_T_max 1.00000
_exptl_absorpt_correction_T_min 0.75303
_exptl_absorpt_correction_type multi-scan
_exptl_absorpt_process_details
;
CrysAlisPro, Agilent Technologies,
Version 1.171.37.33 (release 27-03-2014 CrysAlis171 .NET)
(compiled Mar 27 2014,17:12:48)
Empirical absorption correction using spherical harmonics,
 implemented in SCALE3 ABSPACK scaling algorithm.
;
_exptl_crystal_colour green-yellow
_exptl_crystal_density_diffrn 1.928
_exptl_crystal_description stab
_exptl_crystal_F_000 934
_exptl_crystal_size_max 0.440
_exptl_crystal_size_mid 0.110
_exptl_crystal_size_min 0.090
_refine_diff_density_max 0.868
_refine_diff_density_min -0.527
_refine_diff_density_rms 0.106
_refine_ls_extinction_method none
_refine_ls_goodness_of_fit_ref 1.018
_refine_ls_hydrogen_treatment mixed
_refine_ls_matrix_type full
_refine_ls_number_parameters 295
_refine_ls_number_reflns 3104
_refine_ls_number_restraints 0
_refine_ls_restrained_S_all 1.018
_refine_ls_R_factor_all 0.1601
_refine_ls_R_factor_gt 0.0713
_refine_ls_shift/su_max 0.000
_refine_ls_shift/su_mean 0.000
_refine_ls_structure_factor_coef Fsqd
_refine_ls_weighting_details 'w=1/[\s^2^(Fo^2^)+(0.0097P)^2^] where P=(Fo^2^+2Fc^2^)/3'
_refine_ls_weighting_scheme calc
_refine_ls_wR_factor_gt 0.0909
_refine_ls_wR_factor_ref 0.1260
_reflns_Friedel_coverage 0.000
_reflns_number_gt 1570
_reflns_number_total 3104
_reflns_threshold_expression 'I > 2\s(I)'
_cod_data_source_file c9nj03937f2.cif
_cod_data_source_block mx172
_cod_database_code 7058936
_shelx_space_group_comment
;
The symmetry employed for this shelxl refinement is uniquely defined
by the following loop, which should always be used as a source of
symmetry information in preference to the above space-group names.
They are only intended as comments.
;
_shelx_estimated_absorpt_t_min 0.716
_shelx_estimated_absorpt_t_max 0.930
_shelxl_version_number 2013-4

loop_
_space_group_symop_operation_xyz
'x, y, z'
'-x+1/2, y+1/2, -z+1/2'
'-x, -y, -z'
'x-1/2, -y-1/2, z-1/2'

loop_
_atom_site_label
_atom_site_type_symbol
_atom_site_fract_x
_atom_site_fract_y
_atom_site_fract_z
_atom_site_U_iso_or_equiv
_atom_site_adp_type
_atom_site_occupancy
_atom_site_site_symmetry_order
_atom_site_calc_flag
_atom_site_refinement_flags_posn
_atom_site_refinement_flags_adp
_atom_site_refinement_flags_occupancy
Cu1 Cu 0.5000 0.5000 0.5000 0.0311(3) Uani 1 2 d S . P
O1 O 0.6377(4) 0.4143(4) 0.4145(2) 0.0324(11) Uani 1 1 d . . .
O2 O 0.6277(4) 0.0183(5) 0.4697(2) 0.0450(13) Uani 1 1 d . . .
O3 O 0.7931(5) 0.1632(5) 0.4796(2) 0.0575(15) Uani 1 1 d . . .
O4 O 0.6481(4) -0.0701(5) 0.3160(2) 0.0340(11) Uani 1 1 d . . .
H4 H 0.6200 -0.1203 0.2753 0.051 Uiso 1 1 calc R U .
O5 O 0.5665(4) -0.1071(5) 0.1701(2) 0.0437(13) Uani 1 1 d . . .
O6 O 0.5173(4) 0.0784(5) 0.0892(2) 0.0432(13) Uani 1 1 d . . .
O7 O 0.5173(4) 0.3441(4) 0.1398(2) 0.0350(11) Uani 1 1 d . . .
H7 H 0.5110 0.2767 0.1053 0.053 Uiso 1 1 calc R U .
O8 O 0.4568(4) 0.5820(5) 0.2299(2) 0.0392(12) Uani 1 1 d . . .
O9 O 0.6504(4) 0.6193(5) 0.2925(2) 0.0410(12) Uani 1 1 d . . .
N1 N 0.6669(5) 0.1965(6) 0.6673(3) 0.0312(13) Uani 1 1 d . . .
N2 N 0.7583(5) 0.3037(7) 0.6768(3) 0.0395(14) Uani 1 1 d . . .
N3 N 0.7152(5) 0.4087(6) 0.6269(3) 0.0348(14) Uani 1 1 d . . .
N4 N 0.5983(5) 0.3695(6) 0.5851(3) 0.0289(13) Uani 1 1 d . . .
N5 N 0.6753(6) 0.0685(7) 0.7146(4) 0.0453(17) Uani 1 1 d . . .
N6 N 0.1877(5) 0.2279(6) 0.4495(3) 0.0367(14) Uani 1 1 d . . .
N7 N 0.2528(5) 0.1886(6) 0.3903(3) 0.0394(15) Uani 1 1 d . . .
N8 N 0.3621(5) 0.2573(6) 0.4059(3) 0.0444(15) Uani 1 1 d . . .
N9 N 0.3664(5) 0.3442(5) 0.4727(3) 0.0287(12) Uani 1 1 d . . .
N10 N 0.0650(6) 0.1695(9) 0.4575(3) 0.0448(16) Uani 1 1 d . . .
N11 N 0.6927(5) 0.1138(6) 0.4426(3) 0.0339(14) Uani 1 1 d . . .
N12 N 0.5526(5) 0.0309(6) 0.1589(3) 0.0357(14) Uani 1 1 d . . .
N13 N 0.5624(5) 0.5373(6) 0.2650(3) 0.0285(13) Uani 1 1 d . . .
C1 C 0.5717(6) 0.2370(7) 0.6112(3) 0.0310(16) Uani 1 1 d . . .
H1 H 0.4968 0.1802 0.5927 0.037 Uiso 1 1 calc R U .
C2 C 0.2573(6) 0.3247(7) 0.4978(4) 0.0391(17) Uani 1 1 d . . .
H2 H 0.2317 0.3714 0.5428 0.047 Uiso 1 1 calc R U .
C3 C 0.6255(5) 0.3282(7) 0.3556(4) 0.0283(15) Uani 1 1 d . . .
C4 C 0.6475(5) 0.1735(7) 0.3632(3) 0.0238(14) Uani 1 1 d . . .
C5 C 0.6218(5) 0.0729(7) 0.3017(3) 0.0246(14) Uani 1 1 d . . .
C6 C 0.5756(5) 0.1281(7) 0.2232(3) 0.0250(14) Uani 1 1 d . . .
C7 C 0.5568(5) 0.2848(7) 0.2122(3) 0.0297(15) Uani 1 1 d . . .
C8 C 0.5823(6) 0.3772(7) 0.2767(3) 0.0280(15) Uani 1 1 d . . .
H10A H -0.001(7) 0.231(8) 0.430(4) 0.07(3) Uiso 1 1 d . . .
H5A H 0.710(6) 0.095(7) 0.765(4) 0.06(2) Uiso 1 1 d . . .
H5B H 0.723(11) -0.006(13) 0.688(7) 0.23(6) Uiso 1 1 d . . .
H10B H 0.032(8) 0.079(10) 0.437(5) 0.13(4) Uiso 1 1 d . . .

loop_
_atom_site_aniso_label
_atom_site_aniso_U_11
_atom_site_aniso_U_22
_atom_site_aniso_U_33
_atom_site_aniso_U_23
_atom_site_aniso_U_13
_atom_site_aniso_U_12
Cu1 0.0338(7) 0.0269(7) 0.0311(6) 0.0002(5) 0.0004(5) -0.0059(5)
O1 0.040(3) 0.026(3) 0.032(2) -0.005(2) 0.008(2) -0.004(2)
O2 0.059(3) 0.034(3) 0.041(3) 0.011(2) 0.005(2) -0.009(3)
O3 0.049(4) 0.071(4) 0.045(3) 0.012(3) -0.016(2) -0.016(3)
O4 0.041(3) 0.024(3) 0.038(3) -0.004(2) 0.006(2) 0.002(2)
O5 0.064(4) 0.025(3) 0.043(3) -0.010(2) 0.011(2) 0.003(2)
O6 0.061(3) 0.040(3) 0.027(3) -0.004(2) 0.002(2) 0.003(2)
O7 0.047(3) 0.032(3) 0.026(2) 0.001(2) 0.005(2) 0.000(2)
O8 0.040(3) 0.029(3) 0.044(3) 0.000(2) -0.007(2) 0.007(2)
O9 0.039(3) 0.024(3) 0.062(3) -0.005(2) 0.012(2) -0.011(2)
N1 0.037(3) 0.026(3) 0.030(3) 0.001(3) 0.001(3) 0.001(3)
N2 0.029(3) 0.044(4) 0.042(3) -0.003(3) -0.003(3) -0.002(3)
N3 0.034(4) 0.030(3) 0.039(3) 0.001(3) 0.002(3) -0.002(3)
N4 0.028(3) 0.029(3) 0.029(3) -0.004(3) 0.000(2) -0.006(3)
N5 0.066(5) 0.034(4) 0.033(4) 0.006(3) -0.001(3) 0.002(3)
N6 0.036(4) 0.037(4) 0.035(3) 0.000(3) 0.000(3) -0.010(3)
N7 0.035(4) 0.048(4) 0.035(3) -0.012(3) 0.007(3) 0.000(3)
N8 0.043(4) 0.048(4) 0.042(4) -0.006(3) 0.007(3) -0.003(3)
N9 0.026(3) 0.031(3) 0.028(3) -0.006(3) 0.001(2) 0.003(3)
N10 0.034(4) 0.050(5) 0.049(4) 0.005(4) 0.000(3) -0.004(4)
N11 0.039(4) 0.024(3) 0.038(3) -0.002(3) 0.005(3) 0.001(3)
N12 0.033(3) 0.040(4) 0.035(3) -0.006(3) 0.009(3) -0.004(3)
N13 0.033(3) 0.026(3) 0.029(3) 0.000(3) 0.010(2) 0.003(3)
C1 0.040(4) 0.029(4) 0.020(3) 0.001(3) -0.010(3) -0.001(3)
C2 0.051(5) 0.027(4) 0.038(4) -0.012(3) 0.002(4) -0.009(3)
C3 0.022(4) 0.030(4) 0.032(4) -0.001(3) 0.001(3) -0.004(3)
C4 0.029(4) 0.021(4) 0.019(3) 0.006(3) -0.003(3) -0.002(3)
C5 0.020(4) 0.014(3) 0.041(4) 0.002(3) 0.008(3) -0.002(3)
C6 0.023(4) 0.022(4) 0.029(4) -0.006(3) 0.002(3) -0.003(3)
C7 0.022(4) 0.033(4) 0.034(4) 0.002(3) 0.005(3) -0.002(3)
C8 0.035(4) 0.018(4) 0.030(4) -0.007(3) 0.004(3) 0.001(3)

loop_
_atom_type_symbol
_atom_type_description
_atom_type_scat_dispersion_real
_atom_type_scat_dispersion_imag
_atom_type_scat_source
C C 0.0033 0.0016 'International Tables Vol C Tables 4.2.6.8 and 6.1.1.4'
Cu Cu 0.3201 1.2651 'International Tables Vol C Tables 4.2.6.8 and 6.1.1.4'
N N 0.0061 0.0033 'International Tables Vol C Tables 4.2.6.8 and 6.1.1.4'
O O 0.0106 0.0060 'International Tables Vol C Tables 4.2.6.8 and 6.1.1.4'
H H 0.0000 0.0000 'International Tables Vol C Tables 4.2.6.8 and 6.1.1.4'

loop_
_geom_angle_atom_site_label_1
_geom_angle_atom_site_label_2
_geom_angle_atom_site_label_3
_geom_angle
_geom_angle_site_symmetry_1
_geom_angle_site_symmetry_3
N9 Cu1 N9 180.00(19) 3_666 .
N9 Cu1 N4 91.14(19) 3_666 3_666
N9 Cu1 N4 88.86(19) . 3_666
N9 Cu1 N4 88.86(19) 3_666 .
N9 Cu1 N4 91.14(19) . .
N4 Cu1 N4 180.0 3_666 .
N9 Cu1 O1 83.73(17) 3_666 .
N9 Cu1 O1 96.28(17) . .
N4 Cu1 O1 92.36(16) 3_666 .
N4 Cu1 O1 87.64(16) . .
N9 Cu1 O1 96.27(17) 3_666 3_666
N9 Cu1 O1 83.72(17) . 3_666
N4 Cu1 O1 87.64(16) 3_666 3_666
N4 Cu1 O1 92.36(16) . 3_666
O1 Cu1 O1 180.0 . 3_666
C3 O1 Cu1 134.8(4) . .
C5 O4 H4 109.5 . .
C7 O7 H7 109.5 . .
C1 N1 N2 109.4(5) . .
C1 N1 N5 127.9(6) . .
N2 N1 N5 122.6(5) . .
N3 N2 N1 105.8(5) . .
N2 N3 N4 110.1(5) . .
C1 N4 N3 106.3(5) . .
C1 N4 Cu1 131.0(4) . .
N3 N4 Cu1 122.7(4) . .
N1 N5 H5A 108(4) . .
N1 N5 H5B 106(7) . .
H5A N5 H5B 117(8) . .
C2 N6 N7 109.7(5) . .
C2 N6 N10 126.7(6) . .
N7 N6 N10 123.6(5) . .
N8 N7 N6 105.3(5) . .
N7 N8 N9 110.3(5) . .
C2 N9 N8 106.5(5) . .
C2 N9 Cu1 130.3(4) . .
N8 N9 Cu1 121.4(4) . .
N6 N10 H10A 110(4) . .
N6 N10 H10B 125(5) . .
H10A N10 H10B 97(6) . .
O3 N11 O2 123.1(5) . .
O3 N11 C4 117.9(5) . .
O2 N11 C4 119.0(5) . .
O5 N12 O6 119.1(5) . .
O5 N12 C6 119.8(5) . .
O6 N12 C6 121.1(6) . .
O9 N13 O8 123.8(5) . .
O9 N13 C8 117.4(5) . .
O8 N13 C8 118.7(5) . .
N4 C1 N1 108.4(5) . .
N4 C1 H1 125.8 . .
N1 C1 H1 125.8 . .
N9 C2 N6 108.1(6) . .
N9 C2 H2 126.0 . .
N6 C2 H2 126.0 . .
O1 C3 C4 122.6(5) . .
O1 C3 C8 122.8(6) . .
C4 C3 C8 114.5(5) . .
C5 C4 C3 124.6(5) . .
C5 C4 N11 117.3(5) . .
C3 C4 N11 118.0(5) . .
O4 C5 C4 119.1(5) . .
O4 C5 C6 122.3(5) . .
C4 C5 C6 118.5(5) . .
N12 C6 C7 120.8(5) . .
N12 C6 C5 120.4(6) . .
C7 C6 C5 118.7(5) . .
O7 C7 C8 119.1(6) . .
O7 C7 C6 121.8(5) . .
C8 C7 C6 119.1(5) . .
C7 C8 C3 124.3(6) . .
C7 C8 N13 118.9(5) . .
C3 C8 N13 116.8(5) . .

loop_
_geom_bond_atom_site_label_1
_geom_bond_atom_site_label_2
_geom_bond_distance
_geom_bond_site_symmetry_2
Cu1 N9 1.986(5) 3_666
Cu1 N9 1.986(5) .
Cu1 N4 2.015(5) 3_666
Cu1 N4 2.015(5) .
Cu1 O1 2.348(4) .
Cu1 O1 2.348(4) 3_666
O1 C3 1.257(6) .
O2 N11 1.234(6) .
O3 N11 1.223(6) .
O4 C5 1.329(6) .
O4 H4 0.8400 .
O5 N12 1.259(6) .
O6 N12 1.260(5) .
O7 C7 1.345(6) .
O7 H7 0.8400 .
O8 N13 1.241(5) .
O9 N13 1.216(5) .
N1 C1 1.318(6) .
N1 N2 1.353(6) .
N1 N5 1.399(7) .
N2 N3 1.301(6) .
N3 N4 1.364(6) .
N4 C1 1.317(7) .
N5 H5A 0.91(6) .
N5 H5B 0.99(11) .
N6 C2 1.332(7) .
N6 N7 1.355(6) .
N6 N10 1.422(7) .
N7 N8 1.295(6) .
N8 N9 1.376(6) .
N9 C2 1.302(7) .
N10 H10A 0.94(7) .
N10 H10B 0.93(9) .
N11 C4 1.462(7) .
N12 C6 1.391(7) .
N13 C8 1.463(7) .
C1 H1 0.9500 .
C2 H2 0.9500 .
C3 C4 1.412(7) .
C3 C8 1.419(7) .
C4 C5 1.377(7) .
C5 C6 1.436(7) .
C6 C7 1.430(8) .
C7 C8 1.369(7) .

loop_
_geom_hbond_atom_site_label_D
_geom_hbond_atom_site_label_H
_geom_hbond_atom_site_label_A
_geom_hbond_distance_DH
_geom_hbond_distance_HA
_geom_hbond_distance_DA
_geom_hbond_angle_DHA
_geom_hbond_site_symmetry_A
O4 H4 O5 0.84 1.79 2.517(5) 143.2 .
O4 H4 O9 0.84 2.37 2.821(6) 114.0 1_545
O4 H4 N12 0.84 2.41 2.851(6) 113.1 .
O7 H7 O6 0.84 1.81 2.540(6) 144.9 .
O7 H7 N12 0.84 2.40 2.851(7) 114.1 .
N10 H10A O5 0.94(7) 2.27(7) 3.114(8) 149(6) 2
N5 H5A N3 0.91(6) 2.51(6) 3.109(8) 123(5) 2_646
N5 H5B N7 0.99(11) 2.16(12) 3.091(9) 156(10) 3_656
N5 H5B O8 0.99(11) 2.54(11) 3.231(8) 127(8) 4_666
N10 H10B O7 0.93(9) 2.50(9) 3.404(8) 166(7) 2_545

loop_
_geom_torsion_atom_site_label_1
_geom_torsion_atom_site_label_2
_geom_torsion_atom_site_label_3
_geom_torsion_atom_site_label_4
_geom_torsion
C1 N1 N2 N3 1.2(7)
N5 N1 N2 N3 -175.9(5)
N1 N2 N3 N4 -0.7(6)
N2 N3 N4 C1 0.0(6)
N2 N3 N4 Cu1 -178.7(4)
C2 N6 N7 N8 2.6(7)
N10 N6 N7 N8 -176.2(6)
N6 N7 N8 N9 -2.1(7)
N7 N8 N9 C2 0.8(7)
N7 N8 N9 Cu1 -165.6(4)
N3 N4 C1 N1 0.7(6)
Cu1 N4 C1 N1 179.3(4)
N2 N1 C1 N4 -1.2(7)
N5 N1 C1 N4 175.7(6)
N8 N9 C2 N6 0.8(7)
Cu1 N9 C2 N6 165.6(4)
N7 N6 C2 N9 -2.1(7)
N10 N6 C2 N9 176.6(6)
Cu1 O1 C3 C4 -89.6(7)
Cu1 O1 C3 C8 87.2(7)
O1 C3 C4 C5 172.5(5)
C8 C3 C4 C5 -4.5(9)
O1 C3 C4 N11 -3.2(9)
C8 C3 C4 N11 179.8(5)
O3 N11 C4 C5 126.1(6)
O2 N11 C4 C5 -55.0(7)
O3 N11 C4 C3 -57.9(8)
O2 N11 C4 C3 121.1(6)
C3 C4 C5 O4 179.2(5)
N11 C4 C5 O4 -5.1(8)
C3 C4 C5 C6 3.4(9)
N11 C4 C5 C6 179.2(5)
O5 N12 C6 C7 -178.1(5)
O6 N12 C6 C7 1.5(8)
O5 N12 C6 C5 3.4(8)
O6 N12 C6 C5 -177.0(5)
O4 C5 C6 N12 2.2(8)
C4 C5 C6 N12 177.8(5)
O4 C5 C6 C7 -176.3(5)
C4 C5 C6 C7 -0.7(8)
N12 C6 C7 O7 -0.4(8)
C5 C6 C7 O7 178.0(5)
N12 C6 C7 C8 -179.0(5)
C5 C6 C7 C8 -0.5(8)
O7 C7 C8 C3 -179.4(5)
C6 C7 C8 C3 -0.8(9)
O7 C7 C8 N13 1.6(8)
C6 C7 C8 N13 -179.8(5)
O1 C3 C8 C7 -173.9(5)
C4 C3 C8 C7 3.1(9)
O1 C3 C8 N13 5.2(9)
C4 C3 C8 N13 -177.9(5)
O9 N13 C8 C7 -129.3(6)
O8 N13 C8 C7 52.6(8)
O9 N13 C8 C3 51.7(7)
O8 N13 C8 C3 -126.4(6)
